data_7230462
loop_
_publ_author_name
'Du, Xue-Dong'
'Zheng, Weiwei'
'Yi, Xiao-Hong'
'Zhao, Jiong-Peng'
'Wang, Peng'
'Wang, Chong-Chen'

_publ_section_title
;
 General strategy for lanthanide coordination polymers constructed from
 1,1&#x2032;-ferrocenedicarboxylic acid under hydrothermal conditions
;
_journal_issue 18
_journal_name_full CrystEngComm
_journal_page_first 2608
_journal_paper_doi 10.1039/C8CE00233A
_journal_volume 20
_journal_year 2018
_chemical_formula_moiety '0.5(C80 H80 Fe6 O32 Tm4), H2 O'
_chemical_formula_sum 'C40 H42 Fe3 O17 Tm2'
_chemical_formula_weight 1300.14
_space_group_crystal_system monoclinic
_space_group_IT_number 13
_space_group_name_Hall '-P 2yac'
_space_group_name_H-M_alt 'P 1 2/n 1'
_symmetry_space_group_name_Hall '-P 2yac'
_symmetry_space_group_name_H-M 'P 1 2/n 1'
_atom_sites_solution_hydrogens mixed
_audit_creation_date 2018-03-18
_audit_creation_method
;
Olex2 1.2-beta
(compiled 2016.11.30 svn.r3356 for OlexSys, GUI svn.r5269)
;
_audit_update_record
;
2018-03-27 deposited with the CCDC.
2018-04-10 downloaded from the CCDC.
;
_cell_angle_alpha 90
_cell_angle_beta 90.7970(10)
_cell_angle_gamma 90
_cell_formula_units_Z 2
_cell_length_a 11.1973(9)
_cell_length_b 10.2417(8)
_cell_length_c 17.2793(14)
_cell_measurement_reflns_used 3497
_cell_measurement_temperature 298(2)
_cell_measurement_theta_max 26.801
_cell_measurement_theta_min 2.312
_cell_volume 1981.4(3)
_computing_cell_refinement 'Bruker SMART'
_computing_data_collection 'Bruker SMART'
_computing_data_reduction 'Bruker SMART'
_computing_molecular_graphics 'Olex2 (Dolomanov et al., 2009)'
_computing_publication_material 'Olex2 (Dolomanov et al., 2009)'
_computing_structure_refinement 'ShelXL (Sheldrick, 2015)'
_computing_structure_solution 'SHELXS-97 (Sheldrick, 1990)'
_diffrn_ambient_temperature 298.15
_diffrn_measured_fraction_theta_full 0.998
_diffrn_measured_fraction_theta_max 0.985
_diffrn_measurement_device_type 'CCD area detector'
_diffrn_measurement_method 'phi and omega scans'
_diffrn_radiation_type MoK\a
_diffrn_radiation_wavelength 0.71073
_diffrn_reflns_av_R_equivalents 0.0524
_diffrn_reflns_av_unetI/netI 0.0698
_diffrn_reflns_Laue_measured_fraction_full 0.998
_diffrn_reflns_Laue_measured_fraction_max 0.985
_diffrn_reflns_limit_h_max 14
_diffrn_reflns_limit_h_min -14
_diffrn_reflns_limit_k_max 13
_diffrn_reflns_limit_k_min -7
_diffrn_reflns_limit_l_max 23
_diffrn_reflns_limit_l_min -22
_diffrn_reflns_number 12166
_diffrn_reflns_point_group_measured_fraction_full 0.998
_diffrn_reflns_point_group_measured_fraction_max 0.985
_diffrn_reflns_theta_full 25.242
_diffrn_reflns_theta_max 28.312
_diffrn_reflns_theta_min 2.358
_exptl_absorpt_coefficient_mu 5.583
_exptl_absorpt_correction_T_max 0.5789
_exptl_absorpt_correction_T_min 0.3041
_exptl_absorpt_correction_type multi-scan
_exptl_absorpt_process_details sadabs
_exptl_crystal_colour red
_exptl_crystal_colour_primary red
_exptl_crystal_density_diffrn 2.179
_exptl_crystal_density_method 'not measured'
_exptl_crystal_description block
_exptl_crystal_F_000 1268
_exptl_crystal_size_max 0.28
_exptl_crystal_size_mid 0.17
_exptl_crystal_size_min 0.11
_refine_diff_density_max 2.443
_refine_diff_density_min -1.058
_refine_diff_density_rms 0.222
_refine_ls_extinction_method none
_refine_ls_goodness_of_fit_ref 0.906
_refine_ls_hydrogen_treatment mixed
_refine_ls_matrix_type full
_refine_ls_number_parameters 301
_refine_ls_number_reflns 4864
_refine_ls_number_restraints 24
_refine_ls_restrained_S_all 0.916
_refine_ls_R_factor_all 0.0740
_refine_ls_R_factor_gt 0.0433
_refine_ls_shift/su_max 0.001
_refine_ls_shift/su_mean 0.000
_refine_ls_structure_factor_coef Fsqd
_refine_ls_weighting_details 'w=1/[\s^2^(Fo^2^)+(0.1000P)^2^] where P=(Fo^2^+2Fc^2^)/3'
_refine_ls_weighting_scheme calc
_refine_ls_wR_factor_gt 0.1128
_refine_ls_wR_factor_ref 0.1442
_reflns_Friedel_coverage 0.000
_reflns_number_gt 3441
_reflns_number_total 4864
_reflns_threshold_expression 'I > 2\s(I)'
_cod_data_source_file c8ce00233a2.cif
_cod_data_source_block 151017c
_cod_depositor_comments 'Adding full bibliography for 7230440--7230465.cif.'
_cod_database_code 7230462
_shelx_space_group_comment
;
The symmetry employed for this shelxl refinement is uniquely defined
by the following loop, which should always be used as a source of
symmetry information in preference to the above space-group names.
They are only intended as comments.
;
_shelx_estimated_absorpt_t_max 0.579
_shelx_estimated_absorpt_t_min 0.304
_olex2_refinement_description
;
1. Fixed Uiso
 At 1.2 times of:
  All C(H) groups, All C(H,H,H,H) groups
 At 1.5 times of:
  All C(H,H,H) groups, All O(H) groups, All O(H,H) groups
2. Restrained distances
 O9-H9
 0.85 with sigma of 0.01
 C20A-C19 = C19-C20
 1.55 with sigma of 0.02
 H11A-H10A
 2.15 with sigma of 0.02
 C19-H9
 1.943245 with sigma of 0.02
 Tm1-H9
 2.86461 with sigma of 0.02
3. Uiso/Uaniso restraints and constraints
O9 \\sim C19 \\sim C20 \\sim C20A: within 2A with sigma of 0.01 and sigma for
terminal atoms of 0.01
4. Others
 Sof(H19A)=Sof(H19B)=Sof(C20)=Sof(H20A)=Sof(H20B)=Sof(H20C)=1-FVAR(1)
 Sof(H19C)=Sof(H19D)=Sof(C20A)=Sof(H20D)=Sof(H20E)=Sof(H20F)=FVAR(1)
5.a Free rotating group:
 O11(H11A)
5.b Rotating group:
 O10(H10A,H10B)
5.c Secondary CH2 refined with riding coordinates:
 C19(H19A,H19B), C19(H19C,H19D)
5.d Aromatic/amide H refined with riding coordinates:
 C3(H3), C4(H4), C5(H5), C6(H6), C9(H9A), C10(H10), C11(H11), C12(H12),
 C15(H15), C16(H16), C17(H17), C18(H18)
5.e Idealised Me refined as rotating group:
 C20(H20A,H20B,H20C), C20A(H20D,H20E,H20F)
;
_shelx_shelxl_version_number 2014/7
_olex2_submission_special_instructions 'No special instructions were received'

loop_
_space_group_symop_operation_xyz
'x, y, z'
'-x+1/2, y, -z+1/2'
'-x, -y, -z'
'x-1/2, -y, z-1/2'

loop_
_atom_site_label
_atom_site_type_symbol
_atom_site_fract_x
_atom_site_fract_y
_atom_site_fract_z
_atom_site_U_iso_or_equiv
_atom_site_adp_type
_atom_site_occupancy
_atom_site_site_symmetry_order
_atom_site_calc_flag
_atom_site_refinement_flags_posn
_atom_site_refinement_flags_adp
_atom_site_refinement_flags_occupancy
_atom_site_disorder_assembly
_atom_site_disorder_group
Tm1 Tm 0.56441(3) 0.46848(3) 0.62262(2) 0.02144(13) Uani 1 1 d D . . . .
Fe1 Fe 0.49370(9) 0.22524(11) 0.90098(6) 0.0244(2) Uani 1 1 d . . . . .
Fe2 Fe 0.5000 0.0000 0.5000 0.0231(3) Uani 1 2 d S T P . .
O3 O 0.7163(5) 0.4890(6) 0.8596(3) 0.0274(12) Uani 1 1 d . . . . .
O4 O 0.7887(4) 0.3944(5) 0.9639(3) 0.0268(11) Uani 1 1 d . . . . .
O5 O 0.4375(5) 0.3416(6) 0.7065(3) 0.0358(14) Uani 1 1 d . . . . .
O6 O 0.6250(5) 0.2875(6) 0.6945(3) 0.0351(13) Uani 1 1 d . . . . .
O7 O 0.4631(5) 0.3532(6) 0.5353(3) 0.0361(13) Uani 1 1 d . . . . .
O8 O 0.3903(5) 0.3271(5) 0.4174(3) 0.0341(13) Uani 1 1 d . . . . .
O9 O 0.5820(5) 0.5753(6) 0.7413(3) 0.0365(13) Uani 1 1 d D U . . .
H9 H 0.619(7) 0.537(3) 0.7788(19) 0.055 Uiso 1 1 d DR . . . .
O10 O 0.3767(5) 0.5811(6) 0.6173(3) 0.0319(12) Uani 1 1 d . . . . .
H10A H 0.3181 0.5413 0.6464 0.048 Uiso 1 1 d DGR . . . .
H10B H 0.3452 0.5869 0.5676 0.048 Uiso 1 1 d GR . . . .
C1 C 0.7003(6) 0.4234(7) 0.9205(4) 0.0200(14) Uani 1 1 d . . . . .
C2 C 0.5791(6) 0.3861(8) 0.9426(4) 0.0251(15) Uani 1 1 d . . . . .
C3 C 0.5492(7) 0.3000(8) 1.0044(4) 0.0310(17) Uani 1 1 d . . . . .
H3 H 0.6021 0.2601 1.0390 0.037 Uiso 1 1 calc R . . . .
C4 C 0.4234(8) 0.2872(10) 1.0029(5) 0.040(2) Uani 1 1 d . . . . .
H4 H 0.3790 0.2379 1.0374 0.048 Uiso 1 1 calc R . . . .
C5 C 0.3762(7) 0.3605(8) 0.9412(5) 0.0325(18) Uani 1 1 d . . . . .
H5 H 0.2958 0.3679 0.9277 0.039 Uiso 1 1 calc R . . . .
C6 C 0.4707(7) 0.4202(7) 0.9038(5) 0.0270(16) Uani 1 1 d . . . . .
H6 H 0.4641 0.4738 0.8605 0.032 Uiso 1 1 calc R . . . .
C7 C 0.5254(7) 0.2736(8) 0.7263(4) 0.0307(17) Uani 1 1 d . . . . .
C8 C 0.5124(7) 0.1744(7) 0.7887(4) 0.0260(16) Uani 1 1 d . . . . .
C9 C 0.6075(7) 0.1199(8) 0.8333(4) 0.0280(16) Uani 1 1 d . . . . .
H9A H 0.6885 0.1352 0.8262 0.034 Uiso 1 1 calc R . . . .
C10 C 0.5579(7) 0.0386(8) 0.8900(5) 0.0322(18) Uani 1 1 d . . . . .
H10 H 0.6004 -0.0089 0.9271 0.039 Uiso 1 1 calc R . . . .
C11 C 0.4318(7) 0.0414(8) 0.8808(4) 0.0330(19) Uani 1 1 d . . . . .
H11 H 0.3776 -0.0034 0.9112 0.040 Uiso 1 1 calc R . . . .
C12 C 0.4026(7) 0.1236(8) 0.8179(4) 0.0303(17) Uani 1 1 d . . . . .
H12 H 0.3262 0.1416 0.7988 0.036 Uiso 1 1 calc R . . . .
C13 C 0.4135(6) 0.2839(8) 0.4844(4) 0.0251(16) Uani 1 1 d . . . . .
C14 C 0.3789(6) 0.1480(7) 0.5029(5) 0.0270(16) Uani 1 1 d . . . . .
C15 C 0.3870(7) 0.0853(8) 0.5752(5) 0.0325(18) Uani 1 1 d . . . . .
H15 H 0.4093 0.1245 0.6217 0.039 Uiso 1 1 calc R . . . .
C16 C 0.3557(8) -0.0466(9) 0.5652(6) 0.044(2) Uani 1 1 d . . . . .
H16 H 0.3527 -0.1091 0.6042 0.053 Uiso 1 1 calc R . . . .
C17 C 0.3296(7) -0.0679(9) 0.4863(6) 0.043(2) Uani 1 1 d . . . . .
H17 H 0.3071 -0.1469 0.4640 0.052 Uiso 1 1 calc R . . . .
C18 C 0.3440(7) 0.0530(8) 0.4468(5) 0.0324(19) Uani 1 1 d . . . . .
H18 H 0.3327 0.0673 0.3940 0.039 Uiso 1 1 calc R . . . .
C19 C 0.5731(14) 0.7155(14) 0.7596(8) 0.087(3) Uani 1 1 d D U . . .
H19A H 0.6206 0.7623 0.7221 0.104 Uiso 0.652(17) 1 calc R . . A -2
H19B H 0.6108 0.7289 0.8098 0.104 Uiso 0.652(17) 1 calc R . . A -2
H19C H 0.5255 0.7219 0.8059 0.104 Uiso 0.348(17) 1 calc R . . A -1
H19D H 0.5262 0.7546 0.7181 0.104 Uiso 0.348(17) 1 calc R . . A -1
C20 C 0.4548(19) 0.778(2) 0.7613(13) 0.104(5) Uani 0.652(17) 1 d D U . A -2
H20A H 0.3953 0.7183 0.7424 0.157 Uiso 0.652(17) 1 calc GR . . A -2
H20B H 0.4551 0.8548 0.7293 0.157 Uiso 0.652(17) 1 calc GR . . A -2
H20C H 0.4368 0.8026 0.8135 0.157 Uiso 0.652(17) 1 calc GR . . A -2
C20A C 0.680(3) 0.803(4) 0.772(2) 0.088(6) Uani 0.348(17) 1 d D U . A -1
H20D H 0.7426 0.7763 0.7386 0.132 Uiso 0.348(17) 1 calc GR . . A -1
H20E H 0.7063 0.7960 0.8251 0.132 Uiso 0.348(17) 1 calc GR . . A -1
H20F H 0.6576 0.8914 0.7611 0.132 Uiso 0.348(17) 1 calc GR . . A -1
O11 O 0.2500 0.4858(11) 0.7500 0.049(2) Uani 1 2 d S T P . .
H11A H 0.3030 0.4264 0.7496 0.074 Uiso 1 1 d DG . . . .

loop_
_atom_site_aniso_label
_atom_site_aniso_U_11
_atom_site_aniso_U_22
_atom_site_aniso_U_33
_atom_site_aniso_U_23
_atom_site_aniso_U_13
_atom_site_aniso_U_12
Tm1 0.0225(2) 0.01802(19) 0.02373(19) 0.00010(13) -0.00140(12) 0.00127(12)
Fe1 0.0218(5) 0.0216(6) 0.0297(6) 0.0017(4) 0.0009(4) -0.0024(4)
Fe2 0.0176(7) 0.0139(7) 0.0379(9) 0.0029(6) -0.0015(6) -0.0006(5)
O3 0.025(3) 0.037(3) 0.019(3) 0.012(2) -0.005(2) -0.011(2)
O4 0.027(3) 0.028(3) 0.025(3) 0.003(2) -0.005(2) -0.003(2)
O5 0.030(3) 0.042(4) 0.035(3) 0.015(3) -0.002(2) 0.005(3)
O6 0.028(3) 0.036(3) 0.042(3) 0.017(3) 0.005(2) 0.006(3)
O7 0.031(3) 0.028(3) 0.049(3) -0.008(3) -0.003(3) -0.005(2)
O8 0.041(3) 0.024(3) 0.038(3) 0.008(3) -0.005(2) -0.004(2)
O9 0.050(4) 0.036(3) 0.023(3) -0.001(3) -0.002(2) 0.010(3)
O10 0.028(3) 0.039(3) 0.029(3) -0.001(3) -0.004(2) -0.002(3)
C1 0.016(3) 0.016(3) 0.028(4) -0.009(3) 0.000(3) -0.002(3)
C2 0.025(4) 0.025(4) 0.026(4) -0.003(3) 0.003(3) -0.004(3)
C3 0.040(5) 0.030(4) 0.023(4) 0.000(3) 0.001(3) -0.004(4)
C4 0.039(5) 0.049(6) 0.034(4) 0.004(4) 0.012(4) -0.013(4)
C5 0.027(4) 0.031(5) 0.040(4) -0.004(4) 0.006(3) 0.001(3)
C6 0.031(4) 0.016(4) 0.034(4) -0.001(3) 0.001(3) 0.001(3)
C7 0.029(4) 0.033(5) 0.030(4) -0.005(4) -0.007(3) -0.001(3)
C8 0.035(4) 0.016(4) 0.027(4) 0.003(3) 0.002(3) -0.002(3)
C9 0.026(4) 0.026(4) 0.031(4) -0.001(3) 0.002(3) 0.010(3)
C10 0.029(4) 0.024(4) 0.044(5) 0.010(4) -0.006(3) 0.000(3)
C11 0.043(5) 0.023(4) 0.033(4) 0.005(3) 0.000(4) -0.012(3)
C12 0.026(4) 0.028(4) 0.036(4) 0.003(4) -0.005(3) -0.005(3)
C13 0.011(3) 0.022(4) 0.042(4) -0.005(3) 0.007(3) 0.001(3)
C14 0.018(4) 0.018(4) 0.045(4) 0.004(3) -0.006(3) -0.001(3)
C15 0.034(4) 0.030(4) 0.034(4) 0.005(4) 0.004(3) -0.001(4)
C16 0.031(5) 0.032(5) 0.070(7) 0.017(5) 0.018(4) 0.001(4)
C17 0.022(4) 0.026(4) 0.081(7) -0.004(5) -0.010(4) 0.002(3)
C18 0.019(4) 0.024(4) 0.054(5) -0.001(4) -0.012(3) 0.000(3)
C19 0.116(8) 0.081(7) 0.064(6) -0.020(6) 0.001(6) 0.012(6)
C20 0.137(11) 0.085(10) 0.090(9) -0.042(9) -0.033(9) 0.037(9)
C20A 0.110(12) 0.084(12) 0.069(10) -0.021(10) 0.009(11) 0.015(11)
O11 0.033(5) 0.051(6) 0.064(6) 0.000 0.012(4) 0.000

loop_
_atom_type_symbol
_atom_type_description
_atom_type_scat_dispersion_real
_atom_type_scat_dispersion_imag
_atom_type_scat_source
C C 0.0033 0.0016 'International Tables Vol C Tables 4.2.6.8 and 6.1.1.4'
H H 0.0000 0.0000 'International Tables Vol C Tables 4.2.6.8 and 6.1.1.4'
Fe Fe 0.3463 0.8444 'International Tables Vol C Tables 4.2.6.8 and 6.1.1.4'
O O 0.0106 0.0060 'International Tables Vol C Tables 4.2.6.8 and 6.1.1.4'
Tm Tm -0.3139 5.2483 'International Tables Vol C Tables 4.2.6.8 and 6.1.1.4'

loop_
_geom_angle_atom_site_label_1
_geom_angle_atom_site_label_2
_geom_angle_atom_site_label_3
_geom_angle
_geom_angle_site_symmetry_1
_geom_angle_site_symmetry_3
O3 Tm1 C1 26.96(18) 2_656 2_656
O3 Tm1 C7 98.5(2) 2_656 .
O4 Tm1 O3 53.74(16) 2_656 2_656
O4 Tm1 O5 128.7(2) 2_656 .
O4 Tm1 O10 138.38(17) 2_656 .
O4 Tm1 C1 26.95(18) 2_656 2_656
O4 Tm1 C7 107.5(2) 2_656 .
O5 Tm1 O3 124.05(18) . 2_656
O5 Tm1 C1 129.48(19) . 2_656
O5 Tm1 C7 27.3(2) . .
O6 Tm1 O3 73.78(19) . 2_656
O6 Tm1 O4 83.19(18) . 2_656
O6 Tm1 O5 54.72(18) . .
O6 Tm1 O9 83.3(2) . .
O6 Tm1 O10 130.73(19) . .
O6 Tm1 C1 74.98(19) . 2_656
O6 Tm1 C7 27.5(2) . .
O7 Tm1 O3 128.77(19) . 2_656
O7 Tm1 O4 75.66(19) . 2_656
O7 Tm1 O5 79.8(2) . .
O7 Tm1 O6 94.7(2) . .
O7 Tm1 O8 113.5(2) . 3_666
O7 Tm1 O9 152.3(2) . .
O7 Tm1 O10 77.9(2) . .
O7 Tm1 C1 101.9(2) . 2_656
O7 Tm1 C7 88.4(2) . .
O8 Tm1 O3 74.6(2) 3_666 2_656
O8 Tm1 O4 86.7(2) 3_666 2_656
O8 Tm1 O5 144.5(2) 3_666 .
O8 Tm1 O6 146.6(2) 3_666 .
O8 Tm1 O9 79.5(2) 3_666 .
O8 Tm1 O10 75.1(2) 3_666 .
O8 Tm1 C1 81.7(2) 3_666 2_656
O8 Tm1 C7 156.6(2) 3_666 .
O9 Tm1 O3 77.28(19) . 2_656
O9 Tm1 O4 131.02(19) . 2_656
O9 Tm1 O5 76.6(2) . .
O9 Tm1 O10 82.61(19) . .
O9 Tm1 C1 104.1(2) . 2_656
O9 Tm1 C7 77.1(2) . .
O10 Tm1 O3 146.10(18) . 2_656
O10 Tm1 O5 76.10(19) . .
O10 Tm1 C1 154.28(19) . 2_656
O10 Tm1 C7 103.2(2) . .
C7 Tm1 C1 102.5(2) . 2_656
C2 Fe1 C3 41.2(3) . .
C2 Fe1 C4 68.2(3) . .
C2 Fe1 C5 68.4(3) . .
C2 Fe1 C9 109.6(3) . .
C2 Fe1 C10 128.6(3) . .
C2 Fe1 C11 165.6(3) . .
C2 Fe1 C12 153.2(3) . .
C3 Fe1 C4 40.6(3) . .
C3 Fe1 C5 68.6(3) . .
C3 Fe1 C9 121.0(3) . .
C3 Fe1 C10 109.2(3) . .
C3 Fe1 C11 126.7(3) . .
C3 Fe1 C12 163.0(3) . .
C4 Fe1 C9 155.1(3) . .
C4 Fe1 C10 120.6(4) . .
C5 Fe1 C4 40.2(3) . .
C5 Fe1 C9 164.1(3) . .
C5 Fe1 C10 153.2(3) . .
C6 Fe1 C2 41.2(3) . .
C6 Fe1 C3 69.1(3) . .
C6 Fe1 C4 67.6(4) . .
C6 Fe1 C5 40.1(3) . .
C6 Fe1 C8 107.1(3) . .
C6 Fe1 C9 128.1(3) . .
C6 Fe1 C10 166.1(3) . .
C6 Fe1 C11 151.4(3) . .
C6 Fe1 C12 117.4(3) . .
C8 Fe1 C2 119.6(3) . .
C8 Fe1 C3 154.9(3) . .
C8 Fe1 C4 162.6(3) . .
C8 Fe1 C5 125.3(3) . .
C8 Fe1 C9 40.8(3) . .
C8 Fe1 C10 68.3(3) . .
C8 Fe1 C11 68.7(3) . .
C8 Fe1 C12 41.3(3) . .
C9 Fe1 C10 40.1(3) . .
C11 Fe1 C4 107.5(4) . .
C11 Fe1 C5 117.9(3) . .
C11 Fe1 C9 68.1(3) . .
C11 Fe1 C10 40.6(3) . .
C11 Fe1 C12 40.5(3) . .
C12 Fe1 C4 124.9(3) . .
C12 Fe1 C5 105.6(3) . .
C12 Fe1 C9 68.8(3) . .
C12 Fe1 C10 68.4(3) . .
C14 Fe2 C14 180.0 . 3_656
C14 Fe2 C16 111.9(3) 3_656 .
C14 Fe2 C16 111.9(3) . 3_656
C14 Fe2 C16 68.1(3) 3_656 3_656
C14 Fe2 C16 68.1(3) . .
C14 Fe2 C17 68.6(3) 3_656 3_656
C14 Fe2 C17 68.6(3) . .
C14 Fe2 C17 111.4(3) 3_656 .
C14 Fe2 C17 111.4(3) . 3_656
C14 Fe2 C18 41.0(3) 3_656 3_656
C14 Fe2 C18 41.0(3) . .
C14 Fe2 C18 139.0(3) . 3_656
C14 Fe2 C18 139.0(3) 3_656 .
C15 Fe2 C14 139.5(3) . 3_656
C15 Fe2 C14 40.5(3) . .
C15 Fe2 C14 40.5(3) 3_656 3_656
C15 Fe2 C14 139.5(3) 3_656 .
C15 Fe2 C15 180.0 . 3_656
C15 Fe2 C16 40.5(3) 3_656 3_656
C15 Fe2 C16 139.5(3) . 3_656
C15 Fe2 C16 40.5(3) . .
C15 Fe2 C16 139.5(3) 3_656 .
C15 Fe2 C17 68.3(4) . .
C15 Fe2 C17 111.7(4) . 3_656
C15 Fe2 C17 111.7(4) 3_656 .
C15 Fe2 C17 68.3(4) 3_656 3_656
C15 Fe2 C18 111.4(3) 3_656 .
C15 Fe2 C18 111.4(3) . 3_656
C15 Fe2 C18 68.6(3) . .
C15 Fe2 C18 68.6(3) 3_656 3_656
C16 Fe2 C16 180.0 3_656 .
C16 Fe2 C17 40.3(4) . .
C16 Fe2 C17 139.7(4) 3_656 .
C16 Fe2 C17 40.3(4) 3_656 3_656
C16 Fe2 C17 139.7(4) . 3_656
C17 Fe2 C17 180.0 3_656 .
C18 Fe2 C16 111.7(4) 3_656 .
C18 Fe2 C16 68.3(4) 3_656 3_656
C18 Fe2 C16 111.7(4) . 3_656
C18 Fe2 C16 68.3(4) . .
C18 Fe2 C17 40.9(3) 3_656 3_656
C18 Fe2 C17 139.1(3) . 3_656
C18 Fe2 C17 40.9(3) . .
C18 Fe2 C17 139.1(3) 3_656 .
C18 Fe2 C18 180.0 3_656 .
C1 O3 Tm1 90.2(4) . 2_656
C1 O4 Tm1 95.5(4) . 2_656
C7 O5 Tm1 89.8(5) . .
C7 O6 Tm1 94.0(5) . .
C13 O7 Tm1 175.5(5) . .
C13 O8 Tm1 124.0(5) . 3_666
Tm1 O9 H9 118.9(17) . .
C19 O9 Tm1 129.8(6) . .
C19 O9 H9 108.6(19) . .
Tm1 O10 H10A 113.3 . .
Tm1 O10 H10B 112.9 . .
H10A O10 H10B 105.5 . .
O3 C1 Tm1 62.8(4) . 2_656
O3 C1 O4 119.8(6) . .
O3 C1 C2 119.9(6) . .
O4 C1 Tm1 57.5(3) . 2_656
O4 C1 C2 120.2(7) . .
C2 C1 Tm1 174.4(5) . 2_656
C1 C2 Fe1 123.5(5) . .
C3 C2 Fe1 69.5(4) . .
C3 C2 C1 125.7(7) . .
C6 C2 Fe1 68.8(4) . .
C6 C2 C1 126.9(7) . .
C6 C2 C3 107.2(7) . .
Fe1 C3 H3 125.7 . .
C2 C3 Fe1 69.3(4) . .
C2 C3 H3 126.7 . .
C4 C3 Fe1 69.9(5) . .
C4 C3 C2 106.7(7) . .
C4 C3 H3 126.7 . .
Fe1 C4 H4 126.9 . .
C3 C4 Fe1 69.4(5) . .
C3 C4 H4 125.4 . .
C5 C4 Fe1 69.9(5) . .
C5 C4 C3 109.2(7) . .
C5 C4 H4 125.4 . .
Fe1 C5 H5 126.6 . .
C4 C5 Fe1 69.9(5) . .
C4 C5 H5 126.0 . .
C6 C5 Fe1 69.0(4) . .
C6 C5 C4 108.0(7) . .
C6 C5 H5 126.0 . .
Fe1 C6 H6 125.0 . .
C2 C6 Fe1 70.0(4) . .
C2 C6 H6 125.6 . .
C5 C6 Fe1 70.9(5) . .
C5 C6 C2 108.8(7) . .
C5 C6 H6 125.6 . .
O5 C7 Tm1 62.9(4) . .
O5 C7 O6 121.1(8) . .
O5 C7 C8 119.6(7) . .
O6 C7 Tm1 58.5(4) . .
O6 C7 C8 119.3(7) . .
C8 C7 Tm1 174.1(5) . .
C7 C8 Fe1 122.0(5) . .
C9 C8 Fe1 70.6(4) . .
C9 C8 C7 125.5(7) . .
C9 C8 C12 107.9(7) . .
C12 C8 Fe1 69.8(4) . .
C12 C8 C7 126.5(7) . .
Fe1 C9 H9A 126.9 . .
C8 C9 Fe1 68.6(4) . .
C8 C9 H9A 126.0 . .
C10 C9 Fe1 70.1(4) . .
C10 C9 C8 108.1(7) . .
C10 C9 H9A 126.0 . .
Fe1 C10 H10 126.8 . .
C9 C10 Fe1 69.8(4) . .
C9 C10 H10 125.9 . .
C9 C10 C11 108.2(7) . .
C11 C10 Fe1 69.0(5) . .
C11 C10 H10 125.9 . .
Fe1 C11 H11 125.7 . .
C10 C11 Fe1 70.4(5) . .
C10 C11 H11 125.7 . .
C12 C11 Fe1 69.8(4) . .
C12 C11 C10 108.6(7) . .
C12 C11 H11 125.7 . .
Fe1 C12 H12 126.7 . .
C8 C12 Fe1 68.8(4) . .
C8 C12 H12 126.4 . .
C11 C12 Fe1 69.7(4) . .
C11 C12 C8 107.3(7) . .
C11 C12 H12 126.4 . .
O7 C13 O8 121.9(7) . .
O7 C13 C14 119.7(7) . .
O8 C13 C14 118.4(7) . .
C13 C14 Fe2 121.2(5) . .
C15 C14 Fe2 69.3(4) . .
C15 C14 C13 127.4(7) . .
C15 C14 C18 107.9(7) . .
C18 C14 Fe2 69.6(4) . .
C18 C14 C13 124.4(7) . .
Fe2 C15 H15 125.3 . .
C14 C15 Fe2 70.1(4) . .
C14 C15 H15 125.8 . .
C16 C15 Fe2 70.4(5) . .
C16 C15 C14 108.5(8) . .
C16 C15 H15 125.8 . .
Fe2 C16 H16 126.7 . .
C15 C16 Fe2 69.2(5) . .
C15 C16 H16 125.8 . .
C15 C16 C17 108.4(8) . .
C17 C16 Fe2 69.9(5) . .
C17 C16 H16 125.8 . .
Fe2 C17 H17 126.3 . .
C16 C17 Fe2 69.8(5) . .
C16 C17 H17 126.1 . .
C16 C17 C18 107.9(8) . .
C18 C17 Fe2 69.4(5) . .
C18 C17 H17 126.1 . .
Fe2 C18 H18 126.1 . .
C14 C18 Fe2 69.4(4) . .
C14 C18 H18 126.3 . .
C17 C18 Fe2 69.7(4) . .
C17 C18 C14 107.3(8) . .
C17 C18 H18 126.3 . .
O9 C19 H19A 107.4 . .
O9 C19 H19B 107.4 . .
O9 C19 H19C 106.4 . .
O9 C19 H19D 106.4 . .
O9 C19 C20 119.6(15) . .
O9 C19 C20A 123.7(19) . .
H19A C19 H19B 107.0 . .
H19C C19 H19D 106.5 . .
C20 C19 H19A 107.4 . .
C20 C19 H19B 107.4 . .
C20A C19 H19C 106.4 . .
C20A C19 H19D 106.4 . .
C19 C20 H20A 109.5 . .
C19 C20 H20B 109.5 . .
C19 C20 H20C 109.5 . .
H20A C20 H20B 109.5 . .
H20A C20 H20C 109.5 . .
H20B C20 H20C 109.5 . .
C19 C20A H20D 109.5 . .
C19 C20A H20E 109.5 . .
C19 C20A H20F 109.5 . .
H20D C20A H20E 109.5 . .
H20D C20A H20F 109.5 . .
H20E C20A H20F 109.5 . .

loop_
_geom_bond_atom_site_label_1
_geom_bond_atom_site_label_2
_geom_bond_distance
_geom_bond_site_symmetry_2
Tm1 O3 2.479(5) 2_656
Tm1 O4 2.362(5) 2_656
Tm1 O5 2.422(6) .
Tm1 O6 2.327(5) .
Tm1 O7 2.216(6) .
Tm1 O8 2.265(5) 3_666
Tm1 O9 2.331(6) .
Tm1 O10 2.398(5) .
Tm1 C1 2.787(7) 2_656
Tm1 C7 2.721(8) .
Fe1 C2 2.031(8) .
Fe1 C3 2.034(8) .
Fe1 C4 2.040(8) .
Fe1 C5 2.039(8) .
Fe1 C6 2.014(8) .
Fe1 C8 2.023(7) .
Fe1 C9 2.049(7) .
Fe1 C10 2.053(8) .
Fe1 C11 2.034(8) .
Fe1 C12 2.036(8) .
Fe2 C14 2.035(7) 3_656
Fe2 C14 2.035(7) .
Fe2 C15 2.024(8) .
Fe2 C15 2.024(8) 3_656
Fe2 C16 2.040(8) .
Fe2 C16 2.040(8) 3_656
Fe2 C17 2.041(8) 3_656
Fe2 C17 2.041(8) .
Fe2 C18 2.037(7) .
Fe2 C18 2.036(7) 3_656
O3 Tm1 2.479(5) 2_656
O3 C1 1.263(9) .
O4 Tm1 2.362(5) 2_656
O4 C1 1.269(8) .
O5 C7 1.249(9) .
O6 C7 1.259(10) .
O7 C13 1.253(9) .
O8 Tm1 2.265(5) 3_666
O8 C13 1.264(9) .
O9 H9 0.856(10) .
O9 C19 1.473(15) .
O10 H10A 0.9265 .
O10 H10B 0.9257 .
C1 Tm1 2.787(7) 2_656
C1 C2 1.465(10) .
C2 C3 1.429(10) .
C2 C6 1.422(11) .
C3 H3 0.9300 .
C3 C4 1.414(12) .
C4 H4 0.9300 .
C4 C5 1.401(12) .
C5 H5 0.9300 .
C5 C6 1.389(11) .
C6 H6 0.9300 .
C7 C8 1.490(11) .
C8 C9 1.420(10) .
C8 C12 1.433(10) .
C9 H9A 0.9300 .
C9 C10 1.406(11) .
C10 H10 0.9300 .
C10 C11 1.419(11) .
C11 H11 0.9300 .
C11 C12 1.410(11) .
C12 H12 0.9300 .
C13 C14 1.481(11) .
C14 C15 1.406(11) .
C14 C18 1.425(11) .
C15 H15 0.9300 .
C15 C16 1.406(12) .
C16 H16 0.9300 .
C16 C17 1.407(14) .
C17 H17 0.9300 .
C17 C18 1.425(12) .
C18 H18 0.9300 .
C19 H19A 0.9700 .
C19 H19B 0.9700 .
C19 H19C 0.9700 .
C19 H19D 0.9700 .
C19 C20 1.473(16) .
C19 C20A 1.503(19) .
C20 H20A 0.9600 .
C20 H20B 0.9600 .
C20 H20C 0.9600 .
C20A H20D 0.9600 .
C20A H20E 0.9600 .
C20A H20F 0.9600 .
O11 H11A 0.8499 .
